data_7701024
loop_
_publ_author_name
'da Silva, Monize M.'
'de Camargo, Mariana S.'
'Correa, Rodrigo S.'
'Castelli, Silvia'
'De Grandis, Rone A.'
'Takarada, Jessica E.'
'Varanda, Eliana A.'
'Castellano, Eduardo E.'
'Deflon, Victor M.'
'Cominetti, Marcia R.'
'Desideri, Alessandro'
'Batista, Alzir A.'

_publ_section_title
;
 Non-mutagenic Ru(ii) complexes: cytotoxicity, topoisomerase IB
 inhibition, DNA and HSA binding.
;
_journal_issue 39
_journal_name_full 'Dalton transactions (Cambridge, England : 2003)'
_journal_page_first 14885
_journal_page_last 14897
_journal_paper_doi 10.1039/c9dt01905g
_journal_volume 48
_journal_year 2019
_chemical_formula_sum 'C46 H45 F6 N4 O3 P3 Ru S'
_chemical_formula_weight 1041.90
_space_group_crystal_system monoclinic
_space_group_IT_number 14
_space_group_name_Hall '-P 2ybc'
_space_group_name_H-M_alt 'P 1 21/c 1'
_symmetry_space_group_name_Hall '-P 2ybc'
_symmetry_space_group_name_H-M 'P 1 21/c 1'
_atom_sites_solution_hydrogens mixed
_audit_creation_method SHELXL-2014/7
_audit_update_record
;
2018-10-30 deposited with the CCDC.    2019-09-04 downloaded from the CCDC.
;
_cell_angle_alpha 90
_cell_angle_beta 100.055(2)
_cell_angle_gamma 90
_cell_formula_units_Z 4
_cell_length_a 10.0164(4)
_cell_length_b 31.8519(14)
_cell_length_c 14.9197(7)
_cell_measurement_reflns_used 5962
_cell_measurement_temperature 296(2)
_cell_measurement_theta_max 20.14
_cell_measurement_theta_min 2.37
_cell_volume 4686.9(4)
_computing_cell_refinement 'Bruker SAINT'
_computing_data_collection 'Bruker APEX2'
_computing_data_reduction 'Bruker SAINT'
_computing_structure_refinement 'SHELXL-2014/7 (Sheldrick, 2014)'
_computing_structure_solution 'SHELXS-97 (Sheldrick 2008)'
_diffrn_ambient_temperature 296(2)
_diffrn_measured_fraction_theta_full 1.000
_diffrn_measured_fraction_theta_max 0.999
_diffrn_measurement_device_type 'Bruker APEX-II CCD'
_diffrn_measurement_method '\f and \w scans'
_diffrn_radiation_type MoK\a
_diffrn_radiation_wavelength 0.71073
_diffrn_reflns_av_R_equivalents 0.1752
_diffrn_reflns_av_unetI/netI 0.1266
_diffrn_reflns_Laue_measured_fraction_full 1.000
_diffrn_reflns_Laue_measured_fraction_max 0.999
_diffrn_reflns_limit_h_max 12
_diffrn_reflns_limit_h_min -11
_diffrn_reflns_limit_k_max 39
_diffrn_reflns_limit_k_min -39
_diffrn_reflns_limit_l_max 18
_diffrn_reflns_limit_l_min -18
_diffrn_reflns_number 76595
_diffrn_reflns_point_group_measured_fraction_full 1.000
_diffrn_reflns_point_group_measured_fraction_max 0.999
_diffrn_reflns_theta_full 25.242
_diffrn_reflns_theta_max 26.381
_diffrn_reflns_theta_min 1.279
_exptl_absorpt_coefficient_mu 0.550
_exptl_absorpt_correction_T_max 0.7454
_exptl_absorpt_correction_T_min 0.7097
_exptl_absorpt_correction_type multi-scan
_exptl_absorpt_process_details SADDABS
_exptl_crystal_colour yellow
_exptl_crystal_density_diffrn 1.477
_exptl_crystal_description prism
_exptl_crystal_F_000 2128
_exptl_crystal_size_max 0.090
_exptl_crystal_size_mid 0.040
_exptl_crystal_size_min 0.040
_refine_diff_density_max 1.052
_refine_diff_density_min -0.908
_refine_diff_density_rms 0.097
_refine_ls_extinction_method none
_refine_ls_goodness_of_fit_ref 0.931
_refine_ls_hydrogen_treatment constr
_refine_ls_matrix_type full
_refine_ls_number_parameters 566
_refine_ls_number_reflns 9602
_refine_ls_number_restraints 0
_refine_ls_restrained_S_all 0.931
_refine_ls_R_factor_all 0.1200
_refine_ls_R_factor_gt 0.0604
_refine_ls_shift/su_max 0.000
_refine_ls_shift/su_mean 0.000
_refine_ls_structure_factor_coef Fsqd
_refine_ls_weighting_details 'w=1/[\s^2^(Fo^2^)+(0.0930P)^2^] where P=(Fo^2^+2Fc^2^)/3'
_refine_ls_weighting_scheme calc
_refine_ls_wR_factor_gt 0.1657
_refine_ls_wR_factor_ref 0.1870
_reflns_Friedel_coverage 0.000
_reflns_number_gt 4965
_reflns_number_total 9602
_reflns_threshold_expression 'I > 2\s(I)'
_cod_data_source_file c9dt01905g2.cif
_cod_data_source_block shelx
_cod_depositor_comments 'Adding full bibliography for 7701022--7701024.cif.'
_cod_database_code 7701024
_shelx_shelxl_version_number 2014/7
_shelx_space_group_comment
;
The symmetry employed for this shelxl refinement is uniquely defined
by the following loop, which should always be used as a source of
symmetry information in preference to the above space-group names.
They are only intended as comments.
;
_shelx_estimated_absorpt_t_min 0.952
_shelx_estimated_absorpt_t_max 0.978

loop_
_space_group_symop_operation_xyz
'x, y, z'
'-x, y+1/2, -z+1/2'
'-x, -y, -z'
'x, -y-1/2, z-1/2'

loop_
_atom_site_label
_atom_site_type_symbol
_atom_site_fract_x
_atom_site_fract_y
_atom_site_fract_z
_atom_site_U_iso_or_equiv
_atom_site_adp_type
_atom_site_occupancy
_atom_site_site_symmetry_order
_atom_site_calc_flag
_atom_site_refinement_flags_posn
_atom_site_refinement_flags_adp
_atom_site_refinement_flags_occupancy
_atom_site_disorder_assembly
_atom_site_disorder_group
C1 C 0.6569(6) 0.11413(17) 0.4066(4) 0.0436(15) Uani 1 1 d . . . . .
C2 C 0.4444(6) 0.13746(17) 0.4373(5) 0.0455(16) Uani 1 1 d . . . . .
C3 C 0.4947(7) 0.12850(17) 0.5335(4) 0.0451(15) Uani 1 1 d . . . . .
C4 C 0.4110(8) 0.1340(2) 0.5981(5) 0.0583(18) Uani 1 1 d . . . . .
H4 H 0.3239 0.1447 0.5806 0.070 Uiso 1 1 calc R U . . .
C5 C 0.4567(10) 0.1239(2) 0.6862(6) 0.080(2) Uani 1 1 d . . . . .
H5 H 0.3995 0.1264 0.7288 0.096 Uiso 1 1 calc R U . . .
C6 C 0.5889(10) 0.1097(3) 0.7132(5) 0.088(3) Uani 1 1 d . . . . .
H6 H 0.6197 0.1033 0.7742 0.106 Uiso 1 1 calc R U . . .
C7 C 0.6760(8) 0.1048(2) 0.6507(5) 0.068(2) Uani 1 1 d . . . . .
H7 H 0.7647 0.0956 0.6687 0.082 Uiso 1 1 calc R U . . .
C8 C 0.6248(7) 0.11433(19) 0.5596(5) 0.0517(16) Uani 1 1 d . . . . .
N3 N 0.3403(5) 0.15799(13) 0.1922(3) 0.0414(12) Uani 1 1 d . . . . .
C9 C 0.2209(6) 0.1407(2) 0.1550(5) 0.0605(19) Uani 1 1 d . . . . .
H9 H 0.2190 0.1123 0.1400 0.073 Uiso 1 1 calc R U . . .
C10 C 0.1020(8) 0.1629(3) 0.1381(7) 0.108(4) Uani 1 1 d . . . . .
H10 H 0.0225 0.1505 0.1083 0.130 Uiso 1 1 calc R U . . .
C11 C 0.1033(9) 0.2031(3) 0.1659(8) 0.137(5) Uani 1 1 d . . . . .
H11 H 0.0227 0.2182 0.1591 0.164 Uiso 1 1 calc R U . . .
C12 C 0.2238(9) 0.2222(2) 0.2043(7) 0.103(3) Uani 1 1 d . . . . .
H12 H 0.2243 0.2501 0.2226 0.124 Uiso 1 1 calc R U . . .
C13 C 0.3427(6) 0.19982(19) 0.2154(5) 0.0543(17) Uani 1 1 d . . . . .
N4 N 0.5794(5) 0.19121(14) 0.2571(3) 0.0435(12) Uani 1 1 d . . . . .
C14 C 0.4740(7) 0.21804(18) 0.2487(4) 0.0482(16) Uani 1 1 d . . . . .
C15 C 0.4930(8) 0.2601(2) 0.2664(5) 0.072(2) Uani 1 1 d . . . . .
H15 H 0.4189 0.2781 0.2604 0.086 Uiso 1 1 calc R U . . .
C16 C 0.6223(10) 0.2754(2) 0.2931(5) 0.085(3) Uani 1 1 d . . . . .
H16 H 0.6363 0.3039 0.3053 0.101 Uiso 1 1 calc R U . . .
C17 C 0.7301(8) 0.2483(2) 0.3014(5) 0.078(2) Uani 1 1 d . . . . .
H17 H 0.8186 0.2579 0.3190 0.093 Uiso 1 1 calc R U . . .
C18 C 0.7032(7) 0.2065(2) 0.2829(5) 0.0621(19) Uani 1 1 d . . . . .
H18 H 0.7760 0.1880 0.2888 0.074 Uiso 1 1 calc R U . . .
C19 C 0.5978(6) 0.18545(17) 0.0554(4) 0.0445(15) Uani 1 1 d . . . . .
C20 C 0.4921(7) 0.21332(19) 0.0242(4) 0.0584(18) Uani 1 1 d . . . . .
H20 H 0.4035 0.2033 0.0137 0.070 Uiso 1 1 calc R U . . .
C21 C 0.5143(9) 0.2545(2) 0.0086(6) 0.079(2) Uani 1 1 d . . . . .
H21 H 0.4421 0.2725 -0.0116 0.095 Uiso 1 1 calc R U . . .
C22 C 0.6453(10) 0.2693(2) 0.0233(6) 0.087(3) Uani 1 1 d . . . . .
H22 H 0.6613 0.2974 0.0121 0.105 Uiso 1 1 calc R U . . .
C23 C 0.7514(9) 0.2438(2) 0.0534(6) 0.092(3) Uani 1 1 d . . . . .
H23 H 0.8397 0.2540 0.0631 0.110 Uiso 1 1 calc R U . . .
C24 C 0.7251(8) 0.2014(2) 0.0699(5) 0.072(2) Uani 1 1 d . . . . .
H24 H 0.7975 0.1837 0.0914 0.087 Uiso 1 1 calc R U . . .
C25 C 0.7071(6) 0.10302(16) 0.0507(4) 0.0407(14) Uani 1 1 d . . . . .
C26 C 0.7433(8) 0.1100(2) -0.0325(5) 0.0633(19) Uani 1 1 d . . . . .
H26 H 0.6940 0.1294 -0.0714 0.076 Uiso 1 1 calc R U . . .
C27 C 0.8509(8) 0.0891(2) -0.0615(5) 0.068(2) Uani 1 1 d . . . . .
H27 H 0.8733 0.0943 -0.1184 0.082 Uiso 1 1 calc R U . . .
C28 C 0.9221(7) 0.0607(2) -0.0034(6) 0.063(2) Uani 1 1 d . . . . .
H28 H 0.9938 0.0462 -0.0211 0.076 Uiso 1 1 calc R U . . .
C29 C 0.8897(7) 0.0530(2) 0.0809(5) 0.0601(19) Uani 1 1 d . . . . .
H29 H 0.9400 0.0338 0.1198 0.072 Uiso 1 1 calc R U . . .
C30 C 0.7830(6) 0.07389(17) 0.1079(4) 0.0459(15) Uani 1 1 d . . . . .
H30 H 0.7613 0.0685 0.1649 0.055 Uiso 1 1 calc R U . . .
C31 C 0.4261(7) 0.11895(19) -0.0110(4) 0.0552(18) Uani 1 1 d . . . . .
H31A H 0.3437 0.1311 0.0036 0.066 Uiso 1 1 calc R U . . .
H31B H 0.4459 0.1339 -0.0638 0.066 Uiso 1 1 calc R U . . .
C32 C 0.3941(7) 0.0742(2) -0.0398(4) 0.0607(19) Uani 1 1 d . . . . .
H32A H 0.4763 0.0614 -0.0532 0.073 Uiso 1 1 calc R U . . .
H32B H 0.3288 0.0747 -0.0961 0.073 Uiso 1 1 calc R U . . .
C33 C 0.3377(7) 0.0457(2) 0.0282(5) 0.064(2) Uani 1 1 d . . . . .
H33A H 0.2687 0.0611 0.0528 0.077 Uiso 1 1 calc R U . . .
H33B H 0.2940 0.0217 -0.0046 0.077 Uiso 1 1 calc R U . . .
C34 C 0.4431(6) 0.02972(17) 0.1073(4) 0.0514(17) Uani 1 1 d . . . . .
H34A H 0.5310 0.0308 0.0886 0.062 Uiso 1 1 calc R U . . .
H34B H 0.4235 0.0004 0.1169 0.062 Uiso 1 1 calc R U . . .
C35 C 0.2969(6) 0.04242(18) 0.2530(4) 0.0480(16) Uani 1 1 d . . . . .
C36 C 0.2398(7) 0.0028(2) 0.2378(5) 0.066(2) Uani 1 1 d . . . . .
H36 H 0.2809 -0.0167 0.2051 0.079 Uiso 1 1 calc R U . . .
C37 C 0.1229(7) -0.0084(2) 0.2701(6) 0.080(2) Uani 1 1 d . . . . .
H37 H 0.0854 -0.0350 0.2586 0.096 Uiso 1 1 calc R U . . .
C38 C 0.0627(7) 0.0207(3) 0.3199(5) 0.080(2) Uani 1 1 d . . . . .
H38 H -0.0144 0.0134 0.3431 0.096 Uiso 1 1 calc R U . . .
C39 C 0.1163(7) 0.0600(2) 0.3348(5) 0.071(2) Uani 1 1 d . . . . .
H39 H 0.0750 0.0795 0.3675 0.085 Uiso 1 1 calc R U . . .
C40 C 0.2326(6) 0.0708(2) 0.3011(5) 0.0591(18) Uani 1 1 d . . . . .
H40 H 0.2678 0.0977 0.3112 0.071 Uiso 1 1 calc R U . . .
C41 C 0.5701(6) 0.01980(17) 0.2911(4) 0.0443(15) Uani 1 1 d . . . . .
C42 C 0.6601(6) -0.00679(18) 0.2586(5) 0.0537(17) Uani 1 1 d . . . . .
H42 H 0.6637 -0.0071 0.1968 0.064 Uiso 1 1 calc R U . . .
C43 C 0.7447(7) -0.0329(2) 0.3171(6) 0.067(2) Uani 1 1 d . . . . .
H43 H 0.8022 -0.0512 0.2937 0.081 Uiso 1 1 calc R U . . .
C44 C 0.7449(7) -0.0322(2) 0.4071(7) 0.078(2) Uani 1 1 d . . . . .
H44 H 0.8043 -0.0493 0.4460 0.094 Uiso 1 1 calc R U . . .
C45 C 0.6551(7) -0.0056(2) 0.4424(5) 0.072(2) Uani 1 1 d . . . . .
H45 H 0.6539 -0.0050 0.5046 0.086 Uiso 1 1 calc R U . . .
C46 C 0.5680(7) 0.01993(19) 0.3832(5) 0.0579(18) Uani 1 1 d . . . . .
H46 H 0.5075 0.0373 0.4062 0.069 Uiso 1 1 calc R U . . .
N1 N 0.7076(5) 0.10958(16) 0.4949(4) 0.0520(13) Uani 1 1 d . . . . .
H1 H 0.7921 0.1037 0.5118 0.062 Uiso 1 1 calc R U . . .
N2 N 0.5264(4) 0.12583(13) 0.3761(3) 0.0369(11) Uani 1 1 d . . . . .
O1 O 0.3342(4) 0.15483(13) 0.4080(3) 0.0550(11) Uani 1 1 d . . . . .
P1 P 0.56387(16) 0.13103(4) 0.08457(11) 0.0395(4) Uani 1 1 d . . . . .
P2 P 0.45803(15) 0.05667(4) 0.21769(12) 0.0412(4) Uani 1 1 d . . . . .
P3 P 1.0753(2) 0.16513(7) 0.80190(19) 0.0866(7) Uani 1 1 d . . . . .
S1 S 0.74348(15) 0.10561(5) 0.31888(11) 0.0459(4) Uani 1 1 d . . . . .
Ru1 Ru 0.52568(4) 0.12694(2) 0.23150(3) 0.03569(17) Uani 1 1 d . . . . .
F1A F 1.1278(17) 0.1218(5) 0.8434(14) 0.143(5) Uani 0.421(13) 1 d . . P A 1
F2A F 1.2169(18) 0.1892(5) 0.8480(13) 0.143(5) Uani 0.421(13) 1 d . . P A 1
F3A F 0.9390(18) 0.1460(6) 0.7569(13) 0.143(5) Uani 0.421(13) 1 d . . P A 1
F4A F 1.1461(17) 0.1617(5) 0.7118(12) 0.143(5) Uani 0.421(13) 1 d . . P A 1
F5A F 1.0142(17) 0.1773(6) 0.8864(13) 0.143(5) Uani 0.421(13) 1 d . . P A 1
F6A F 1.0304(16) 0.2091(6) 0.7620(14) 0.143(5) Uani 0.421(13) 1 d . . P A 1
F1B F 1.0446(12) 0.1192(4) 0.7605(9) 0.135(3) Uani 0.579(13) 1 d . . P A 2
F2B F 1.2297(13) 0.1662(4) 0.8006(9) 0.135(3) Uani 0.579(13) 1 d . . P A 2
F3B F 0.9191(13) 0.1657(4) 0.8177(9) 0.135(3) Uani 0.579(13) 1 d . . P A 2
F4B F 1.0352(13) 0.1842(4) 0.7026(9) 0.135(3) Uani 0.579(13) 1 d . . P A 2
F5B F 1.1106(12) 0.1462(4) 0.9023(9) 0.135(3) Uani 0.579(13) 1 d . . P A 2
F6B F 1.0843(12) 0.2112(4) 0.8419(9) 0.135(3) Uani 0.579(13) 1 d . . P A 2
O1S O 0.9867(6) 0.1082(3) 0.5545(5) 0.170(2) Uani 1 1 d . . . B 2
O2S O 0.0812(6) 0.1750(3) 0.4486(5) 0.170(2) Uani 1 1 d . . . C 2
H11S H 1.0039 0.1174 0.6093 0.300 Uiso 1 1 d . U . D 2
H21S H 1.0349 0.1259 0.5259 0.300 Uiso 1 1 d . U . E 2
H12S H 0.1528 0.1707 0.4290 0.300 Uiso 1 1 d . U . F 2
H22S H 0.0868 0.2045 0.4576 0.300 Uiso 1 1 d . U . G 2

loop_
_atom_site_aniso_label
_atom_site_aniso_U_11
_atom_site_aniso_U_22
_atom_site_aniso_U_33
_atom_site_aniso_U_23
_atom_site_aniso_U_13
_atom_site_aniso_U_12
C1 0.047(4) 0.034(3) 0.048(4) -0.002(3) 0.001(3) 0.001(3)
C2 0.038(4) 0.033(3) 0.067(5) -0.005(3) 0.015(3) -0.004(3)
C3 0.057(4) 0.034(3) 0.045(4) -0.004(3) 0.013(3) -0.006(3)
C4 0.070(5) 0.060(4) 0.047(4) -0.001(3) 0.016(4) -0.010(4)
C5 0.098(7) 0.074(6) 0.076(6) -0.015(5) 0.038(5) -0.006(5)
C6 0.121(8) 0.102(7) 0.040(5) -0.003(4) 0.008(5) 0.004(6)
C7 0.075(5) 0.079(5) 0.047(5) 0.003(4) 0.001(4) 0.007(4)
C8 0.063(5) 0.043(4) 0.051(4) -0.003(3) 0.013(4) -0.004(3)
N3 0.039(3) 0.034(3) 0.049(3) -0.010(2) 0.001(2) 0.008(2)
C9 0.042(4) 0.054(4) 0.081(5) -0.013(4) -0.002(4) 0.013(3)
C10 0.050(5) 0.070(6) 0.189(10) -0.033(6) -0.025(6) 0.017(4)
C11 0.056(6) 0.077(6) 0.257(14) -0.041(8) -0.029(7) 0.029(5)
C12 0.081(6) 0.052(5) 0.167(10) -0.027(5) -0.004(6) 0.035(5)
C13 0.051(4) 0.038(3) 0.069(5) -0.014(3) 0.000(3) 0.006(3)
N4 0.048(3) 0.038(3) 0.043(3) -0.008(2) 0.003(2) -0.007(2)
C14 0.063(4) 0.036(3) 0.044(4) -0.010(3) 0.005(3) 0.006(3)
C15 0.082(6) 0.038(4) 0.090(6) -0.011(4) 0.003(5) 0.004(4)
C16 0.122(8) 0.039(4) 0.087(6) -0.013(4) 0.003(6) -0.018(5)
C17 0.077(6) 0.054(5) 0.101(7) -0.005(4) 0.010(5) -0.028(4)
C18 0.056(4) 0.047(4) 0.082(5) -0.006(4) 0.008(4) -0.014(3)
C19 0.055(4) 0.035(3) 0.045(4) 0.007(3) 0.012(3) 0.013(3)
C20 0.065(5) 0.047(4) 0.065(5) 0.011(3) 0.016(4) 0.012(3)
C21 0.097(7) 0.048(4) 0.097(7) 0.027(4) 0.031(5) 0.028(4)
C22 0.119(8) 0.038(4) 0.111(7) 0.025(4) 0.036(6) 0.013(5)
C23 0.081(6) 0.046(5) 0.141(8) 0.020(5) -0.002(5) -0.009(4)
C24 0.073(5) 0.046(4) 0.092(6) 0.023(4) -0.002(4) 0.002(4)
C25 0.050(4) 0.031(3) 0.044(4) -0.001(3) 0.015(3) 0.005(3)
C26 0.088(5) 0.051(4) 0.052(4) 0.008(4) 0.014(4) 0.018(4)
C27 0.081(5) 0.068(5) 0.064(5) -0.001(4) 0.036(4) 0.002(4)
C28 0.046(4) 0.061(5) 0.085(6) -0.019(4) 0.017(4) 0.007(3)
C29 0.052(4) 0.055(4) 0.070(5) 0.000(4) 0.005(4) 0.024(3)
C30 0.056(4) 0.037(3) 0.046(4) -0.005(3) 0.014(3) 0.002(3)
C31 0.055(4) 0.057(4) 0.048(4) -0.010(3) -0.006(3) 0.016(3)
C32 0.062(4) 0.063(4) 0.048(4) -0.017(4) -0.015(3) 0.003(4)
C33 0.055(4) 0.056(4) 0.075(5) -0.034(4) -0.005(4) -0.003(3)
C34 0.060(4) 0.031(3) 0.062(4) -0.012(3) 0.008(4) -0.001(3)
C35 0.033(3) 0.038(3) 0.071(5) -0.010(3) 0.001(3) -0.005(3)
C36 0.050(4) 0.047(4) 0.101(6) -0.003(4) 0.019(4) -0.005(3)
C37 0.057(5) 0.054(5) 0.129(8) 0.004(5) 0.017(5) -0.021(4)
C38 0.050(5) 0.104(7) 0.088(6) 0.002(5) 0.020(4) -0.020(5)
C39 0.044(4) 0.079(5) 0.092(6) -0.016(5) 0.022(4) -0.009(4)
C40 0.045(4) 0.064(4) 0.070(5) -0.012(4) 0.016(4) -0.008(3)
C41 0.042(4) 0.031(3) 0.061(5) 0.005(3) 0.011(3) -0.007(3)
C42 0.041(4) 0.043(4) 0.077(5) -0.004(3) 0.010(3) -0.001(3)
C43 0.046(4) 0.040(4) 0.118(7) 0.000(4) 0.016(5) 0.010(3)
C44 0.050(5) 0.073(5) 0.108(7) 0.036(5) 0.003(5) 0.000(4)
C45 0.063(5) 0.069(5) 0.084(6) 0.020(4) 0.013(4) -0.005(4)
C46 0.049(4) 0.045(4) 0.081(6) 0.009(4) 0.014(4) 0.002(3)
N1 0.049(3) 0.053(3) 0.052(4) 0.004(3) 0.001(3) 0.009(3)
N2 0.033(3) 0.031(2) 0.045(3) -0.004(2) 0.005(2) -0.001(2)
O1 0.048(3) 0.058(3) 0.059(3) -0.010(2) 0.008(2) 0.007(2)
P1 0.0418(9) 0.0329(8) 0.0427(9) -0.0013(7) 0.0046(7) 0.0069(7)
P2 0.0361(9) 0.0292(8) 0.0588(11) -0.0070(7) 0.0096(8) -0.0005(6)
P3 0.0682(15) 0.0751(17) 0.119(2) 0.0159(16) 0.0233(15) -0.0030(12)
S1 0.0352(8) 0.0480(9) 0.0538(10) -0.0038(8) 0.0062(7) 0.0019(7)
Ru1 0.0319(3) 0.0288(3) 0.0456(3) -0.0048(2) 0.0047(2) 0.0013(2)
F1A 0.124(7) 0.134(7) 0.168(9) 0.031(5) 0.015(5) -0.004(5)
F2A 0.124(7) 0.134(7) 0.168(9) 0.031(5) 0.015(5) -0.004(5)
F3A 0.124(7) 0.134(7) 0.168(9) 0.031(5) 0.015(5) -0.004(5)
F4A 0.124(7) 0.134(7) 0.168(9) 0.031(5) 0.015(5) -0.004(5)
F5A 0.124(7) 0.134(7) 0.168(9) 0.031(5) 0.015(5) -0.004(5)
F6A 0.124(7) 0.134(7) 0.168(9) 0.031(5) 0.015(5) -0.004(5)
F1B 0.122(5) 0.134(5) 0.150(6) 0.017(4) 0.025(4) 0.007(3)
F2B 0.122(5) 0.134(5) 0.150(6) 0.017(4) 0.025(4) 0.007(3)
F3B 0.122(5) 0.134(5) 0.150(6) 0.017(4) 0.025(4) 0.007(3)
F4B 0.122(5) 0.134(5) 0.150(6) 0.017(4) 0.025(4) 0.007(3)
F5B 0.122(5) 0.134(5) 0.150(6) 0.017(4) 0.025(4) 0.007(3)
F6B 0.122(5) 0.134(5) 0.150(6) 0.017(4) 0.025(4) 0.007(3)
O1S 0.067(3) 0.317(8) 0.128(4) -0.010(5) 0.022(3) -0.011(4)
O2S 0.067(3) 0.317(8) 0.128(4) -0.010(5) 0.022(3) -0.011(4)

loop_
_atom_type_symbol
_atom_type_description
_atom_type_scat_dispersion_real
_atom_type_scat_dispersion_imag
_atom_type_scat_source
C C 0.0033 0.0016 'International Tables Vol C Tables 4.2.6.8 and 6.1.1.4'
H H 0.0000 0.0000 'International Tables Vol C Tables 4.2.6.8 and 6.1.1.4'
N N 0.0061 0.0033 'International Tables Vol C Tables 4.2.6.8 and 6.1.1.4'
O O 0.0106 0.0060 'International Tables Vol C Tables 4.2.6.8 and 6.1.1.4'
F F 0.0171 0.0103 'International Tables Vol C Tables 4.2.6.8 and 6.1.1.4'
P P 0.1023 0.0942 'International Tables Vol C Tables 4.2.6.8 and 6.1.1.4'
S S 0.1246 0.1234 'International Tables Vol C Tables 4.2.6.8 and 6.1.1.4'
Ru Ru -1.2594 0.8363 'International Tables Vol C Tables 4.2.6.8 and 6.1.1.4'

loop_
_geom_angle_atom_site_label_1
_geom_angle_atom_site_label_2
_geom_angle_atom_site_label_3
_geom_angle
N1 C1 N2 122.6(5)
N1 C1 S1 125.5(5)
N2 C1 S1 111.9(4)
O1 C2 N2 118.8(6)
O1 C2 C3 124.3(6)
N2 C2 C3 117.0(5)
C8 C3 C4 120.1(6)
C8 C3 C2 119.4(6)
C4 C3 C2 120.5(6)
C5 C4 C3 120.0(7)
C5 C4 H4 120.0
C3 C4 H4 120.0
C4 C5 C6 120.1(7)
C4 C5 H5 119.9
C6 C5 H5 119.9
C5 C6 C7 121.2(7)
C5 C6 H6 119.4
C7 C6 H6 119.4
C6 C7 C8 117.4(7)
C6 C7 H7 121.3
C8 C7 H7 121.3
C3 C8 N1 119.5(6)
C3 C8 C7 121.2(6)
N1 C8 C7 119.3(6)
C9 N3 C13 118.4(5)
C9 N3 Ru1 127.0(4)
C13 N3 Ru1 114.3(4)
N3 C9 C10 123.0(6)
N3 C9 H9 118.5
C10 C9 H9 118.5
C11 C10 C9 118.3(8)
C11 C10 H10 120.8
C9 C10 H10 120.8
C10 C11 C12 120.4(8)
C10 C11 H11 119.8
C12 C11 H11 119.8
C13 C12 C11 119.9(7)
C13 C12 H12 120.0
C11 C12 H12 120.0
C12 C13 N3 119.7(6)
C12 C13 C14 123.5(6)
N3 C13 C14 116.8(5)
C18 N4 C14 118.2(5)
C18 N4 Ru1 126.8(4)
C14 N4 Ru1 115.0(4)
N4 C14 C15 121.4(6)
N4 C14 C13 115.4(5)
C15 C14 C13 123.1(6)
C14 C15 C16 119.7(7)
C14 C15 H15 120.2
C16 C15 H15 120.2
C17 C16 C15 119.2(7)
C17 C16 H16 120.4
C15 C16 H16 120.4
C16 C17 C18 117.8(7)
C16 C17 H17 121.1
C18 C17 H17 121.1
N4 C18 C17 123.7(7)
N4 C18 H18 118.2
C17 C18 H18 118.2
C24 C19 C20 116.9(6)
C24 C19 P1 121.7(5)
C20 C19 P1 121.2(5)
C21 C20 C19 122.2(7)
C21 C20 H20 118.9
C19 C20 H20 118.9
C20 C21 C22 118.9(7)
C20 C21 H21 120.6
C22 C21 H21 120.6
C23 C22 C21 121.4(7)
C23 C22 H22 119.3
C21 C22 H22 119.3
C22 C23 C24 118.4(8)
C22 C23 H23 120.8
C24 C23 H23 120.8
C19 C24 C23 122.2(7)
C19 C24 H24 118.9
C23 C24 H24 118.9
C26 C25 C30 117.4(6)
C26 C25 P1 121.0(5)
C30 C25 P1 121.7(4)
C25 C26 C27 122.9(6)
C25 C26 H26 118.5
C27 C26 H26 118.5
C28 C27 C26 117.7(7)
C28 C27 H27 121.2
C26 C27 H27 121.2
C27 C28 C29 121.2(6)
C27 C28 H28 119.4
C29 C28 H28 119.4
C28 C29 C30 120.1(6)
C28 C29 H29 120.0
C30 C29 H29 120.0
C29 C30 C25 120.7(6)
C29 C30 H30 119.6
C25 C30 H30 119.6
C32 C31 P1 120.8(4)
C32 C31 H31A 107.1
P1 C31 H31A 107.1
C32 C31 H31B 107.1
P1 C31 H31B 107.1
H31A C31 H31B 106.8
C31 C32 C33 117.0(6)
C31 C32 H32A 108.1
C33 C32 H32A 108.1
C31 C32 H32B 108.1
C33 C32 H32B 108.1
H32A C32 H32B 107.3
C34 C33 C32 115.0(6)
C34 C33 H33A 108.5
C32 C33 H33A 108.5
C34 C33 H33B 108.5
C32 C33 H33B 108.5
H33A C33 H33B 107.5
C33 C34 P2 118.3(4)
C33 C34 H34A 107.7
P2 C34 H34A 107.7
C33 C34 H34B 107.7
P2 C34 H34B 107.7
H34A C34 H34B 107.1
C40 C35 C36 117.6(6)
C40 C35 P2 119.9(4)
C36 C35 P2 122.3(5)
C35 C36 C37 121.7(7)
C35 C36 H36 119.1
C37 C36 H36 119.1
C36 C37 C38 118.9(7)
C36 C37 H37 120.5
C38 C37 H37 120.5
C39 C38 C37 120.3(7)
C39 C38 H38 119.8
C37 C38 H38 119.8
C38 C39 C40 119.9(7)
C38 C39 H39 120.0
C40 C39 H39 120.0
C35 C40 C39 121.4(6)
C35 C40 H40 119.3
C39 C40 H40 119.3
C46 C41 C42 118.4(6)
C46 C41 P2 118.5(5)
C42 C41 P2 123.1(5)
C43 C42 C41 120.8(7)
C43 C42 H42 119.6
C41 C42 H42 119.6
C44 C43 C42 121.0(7)
C44 C43 H43 119.5
C42 C43 H43 119.5
C43 C44 C45 119.7(7)
C43 C44 H44 120.1
C45 C44 H44 120.1
C46 C45 C44 119.2(8)
C46 C45 H45 120.4
C44 C45 H45 120.4
C41 C46 C45 120.9(7)
C41 C46 H46 119.5
C45 C46 H46 119.5
C1 N1 C8 120.3(5)
C1 N1 H1 119.9
C8 N1 H1 119.9
C1 N2 C2 120.0(5)
C1 N2 Ru1 100.0(4)
C2 N2 Ru1 139.3(4)
C19 P1 C25 102.0(3)
C19 P1 C31 99.1(3)
C25 P1 C31 101.6(3)
C19 P1 Ru1 110.43(19)
C25 P1 Ru1 120.3(2)
C31 P1 Ru1 120.0(2)
C34 P2 C35 101.7(3)
C34 P2 C41 100.4(3)
C35 P2 C41 98.4(3)
C34 P2 Ru1 120.2(2)
C35 P2 Ru1 117.80(19)
C41 P2 Ru1 114.83(19)
F3A P3 F5A 90.4(10)
F3A P3 F6A 90.8(9)
F5A P3 F6A 87.6(10)
F3A P3 F1A 92.0(9)
F5A P3 F1A 93.0(9)
F6A P3 F1A 177.2(9)
F2B P3 F6B 89.6(6)
F2B P3 F4B 94.1(6)
F6B P3 F4B 89.1(6)
F2B P3 F5B 87.8(6)
F6B P3 F5B 90.5(7)
F4B P3 F5B 178.0(6)
F2B P3 F1B 98.1(7)
F6B P3 F1B 172.3(6)
F4B P3 F1B 89.5(7)
F5B P3 F1B 90.7(6)
F2B P3 F3B 172.2(7)
F6B P3 F3B 85.9(6)
F4B P3 F3B 92.2(6)
F5B P3 F3B 85.9(6)
F1B P3 F3B 86.6(6)
F3A P3 F4A 95.4(10)
F5A P3 F4A 169.2(8)
F6A P3 F4A 83.3(9)
F1A P3 F4A 95.9(9)
F3A P3 F2A 175.7(9)
F5A P3 F2A 88.7(10)
F6A P3 F2A 85.0(8)
F1A P3 F2A 92.3(8)
F4A P3 F2A 84.8(9)
C1 S1 Ru1 80.7(2)
N3 Ru1 N4 77.33(18)
N3 Ru1 N2 97.78(17)
N4 Ru1 N2 83.10(17)
N3 Ru1 P1 89.64(13)
N4 Ru1 P1 92.17(13)
N2 Ru1 P1 170.08(12)
N3 Ru1 P2 101.43(13)
N4 Ru1 P2 174.01(13)
N2 Ru1 P2 91.30(12)
P1 Ru1 P2 93.68(6)
N3 Ru1 S1 161.62(13)
N4 Ru1 S1 89.85(14)
N2 Ru1 S1 67.27(12)
P1 Ru1 S1 104.14(6)
P2 Ru1 S1 89.94(6)
H11S O1S H21S 101.6(9)
H12S O2S H22S 100.3(8)

loop_
_geom_bond_atom_site_label_1
_geom_bond_atom_site_label_2
_geom_bond_distance
C1 N1 1.335(7)
C1 N2 1.359(7)
C1 S1 1.713(6)
C2 O1 1.244(7)
C2 N2 1.380(7)
C2 C3 1.464(9)
C3 C8 1.370(9)
C3 C4 1.394(8)
C4 C5 1.354(10)
C4 H4 0.9300
C5 C6 1.391(11)
C5 H5 0.9300
C6 C7 1.394(10)
C6 H6 0.9300
C7 C8 1.398(9)
C7 H7 0.9300
C8 N1 1.387(8)
N3 C9 1.346(7)
N3 C13 1.376(7)
N3 Ru1 2.095(4)
C9 C10 1.370(9)
C9 H9 0.9300
C10 C11 1.346(11)
C10 H10 0.9300
C11 C12 1.382(11)
C11 H11 0.9300
C12 C13 1.372(9)
C12 H12 0.9300
C13 C14 1.444(8)
N4 C18 1.326(7)
N4 C14 1.347(7)
N4 Ru1 2.134(4)
C14 C15 1.371(8)
C15 C16 1.376(10)
C15 H15 0.9300
C16 C17 1.371(10)
C16 H16 0.9300
C17 C18 1.377(9)
C17 H17 0.9300
C18 H18 0.9300
C19 C24 1.355(9)
C19 C20 1.398(8)
C19 P1 1.833(6)
C20 C21 1.358(9)
C20 H20 0.9300
C21 C22 1.375(11)
C21 H21 0.9300
C22 C23 1.351(10)
C22 H22 0.9300
C23 C24 1.404(9)
C23 H23 0.9300
C24 H24 0.9300
C25 C26 1.371(8)
C25 C30 1.393(8)
C25 P1 1.833(6)
C26 C27 1.399(9)
C26 H26 0.9300
C27 C28 1.365(10)
C27 H27 0.9300
C28 C29 1.373(9)
C28 H28 0.9300
C29 C30 1.377(8)
C29 H29 0.9300
C30 H30 0.9300
C31 C32 1.507(8)
C31 P1 1.843(6)
C31 H31A 0.9700
C31 H31B 0.9700
C32 C33 1.541(9)
C32 H32A 0.9700
C32 H32B 0.9700
C33 C34 1.527(9)
C33 H33A 0.9700
C33 H33B 0.9700
C34 P2 1.840(6)
C34 H34A 0.9700
C34 H34B 0.9700
C35 C40 1.382(8)
C35 C36 1.386(8)
C35 P2 1.840(6)
C36 C37 1.389(9)
C36 H36 0.9300
C37 C38 1.390(10)
C37 H37 0.9300
C38 C39 1.363(10)
C38 H38 0.9300
C39 C40 1.391(9)
C39 H39 0.9300
C40 H40 0.9300
C41 C46 1.378(8)
C41 C42 1.385(8)
C41 P2 1.847(6)
C42 C43 1.382(9)
C42 H42 0.9300
C43 C44 1.344(10)
C43 H43 0.9300
C44 C45 1.403(10)
C44 H44 0.9300
C45 C46 1.390(9)
C45 H45 0.9300
C46 H46 0.9300
N1 H1 0.8600
N2 Ru1 2.157(5)
P1 Ru1 2.2938(16)
P2 Ru1 2.3372(15)
P3 F3A 1.539(17)
P3 F5A 1.544(19)
P3 F2B 1.549(12)
P3 F6A 1.556(18)
P3 F1A 1.565(16)
P3 F6B 1.581(12)
P3 F4B 1.587(13)
P3 F5B 1.596(13)
P3 F1B 1.598(12)
P3 F3B 1.623(13)
P3 F4A 1.629(18)
P3 F2A 1.653(17)
S1 Ru1 2.4346(16)
O1S H11S 0.858(8)
O1S H21S 0.898(8)
O2S H12S 0.832(7)
O2S H22S 0.951(10)

loop_
_geom_hbond_atom_site_label_D
_geom_hbond_atom_site_label_H
_geom_hbond_atom_site_label_A
_geom_hbond_distance_DH
_geom_hbond_distance_HA
_geom_hbond_distance_DA
_geom_hbond_angle_DHA
_geom_hbond_site_symmetry_A
C7 H7 F3A 0.93 2.56 3.117(19) 118.8 .
C12 H12 F6A 0.93 2.49 3.143(17) 127.2 4_465
C17 H17 F6A 0.93 2.64 3.442(19) 145.0 4_565
C17 H17 F3B 0.93 2.64 3.314(14) 130.3 4_565
C18 H18 S1 0.93 2.69 3.272(7) 121.3 .
C30 H30 S1 0.93 2.62 3.394(6) 141.4 .
C31 H31A F5B 0.97 2.60 3.315(14) 131.1 1_454
C32 H32B F1A 0.97 2.55 3.291(19) 133.5 1_454
C40 H40 O1 0.93 2.35 3.190(8) 150.9 .
N1 H1 O1S 0.86 1.95 2.782(8) 163.1 .
O1S H11S F1B 0.858(8) 2.222(13) 3.047(15) 161.2(8) .
O1S H11S F4B 0.858(8) 2.532(14) 3.258(17) 142.9(8) .
O1S H21S O2S 0.898(8) 2.043(9) 2.905(13) 160.6(6) 1_655
O2S H12S O1 0.832(7) 1.962(4) 2.781(8) 167.8(6) .
C7 H7 F3A 0.93 2.56 3.117(19) 118.8 .
C12 H12 F6A 0.93 2.49 3.143(17) 127.2 4_465
C17 H17 F6A 0.93 2.64 3.442(19) 145.0 4_565
C17 H17 F3B 0.93 2.64 3.314(14) 130.3 4_565
C18 H18 S1 0.93 2.69 3.272(7) 121.3 .
C30 H30 S1 0.93 2.62 3.394(6) 141.4 .
C31 H31A F5B 0.97 2.60 3.315(14) 131.1 1_454
C32 H32B F1A 0.97 2.55 3.291(19) 133.5 1_454
C40 H40 O1 0.93 2.35 3.190(8) 150.9 .
N1 H1 O1S 0.86 1.95 2.782(8) 163.1 .
O1S H11S F1B 0.858(8) 2.222(13) 3.047(15) 161.2(8) .
O1S H11S F4B 0.858(8) 2.532(14) 3.258(17) 142.9(8) .
O1S H21S O2S 0.898(8) 2.043(9) 2.905(13) 160.6(6) 1_655
O2S H12S O1 0.832(7) 1.962(4) 2.781(8) 167.8(6) .

loop_
_geom_torsion_atom_site_label_1
_geom_torsion_atom_site_label_2
_geom_torsion_atom_site_label_3
_geom_torsion_atom_site_label_4
_geom_torsion
O1 C2 C3 C8 -171.5(6)
N2 C2 C3 C8 8.2(8)
O1 C2 C3 C4 8.9(9)
N2 C2 C3 C4 -171.4(5)
C8 C3 C4 C5 -2.5(10)
C2 C3 C4 C5 177.1(6)
C3 C4 C5 C6 2.8(11)
C4 C5 C6 C7 -1.2(13)
C5 C6 C7 C8 -0.7(12)
C4 C3 C8 N1 -179.0(5)
C2 C3 C8 N1 1.4(9)
C4 C3 C8 C7 0.6(9)
C2 C3 C8 C7 -179.0(6)
C6 C7 C8 C3 1.0(11)
C6 C7 C8 N1 -179.4(6)
C13 N3 C9 C10 0.7(11)
Ru1 N3 C9 C10 174.5(7)
N3 C9 C10 C11 -4.7(15)
C9 C10 C11 C12 4.6(18)
C10 C11 C12 C13 -0.8(18)
C11 C12 C13 N3 -3.2(14)
C11 C12 C13 C14 175.3(9)
C9 N3 C13 C12 3.2(10)
Ru1 N3 C13 C12 -171.4(6)
C9 N3 C13 C14 -175.4(6)
Ru1 N3 C13 C14 10.1(7)
C18 N4 C14 C15 -0.2(9)
Ru1 N4 C14 C15 177.6(5)
C18 N4 C14 C13 176.6(6)
Ru1 N4 C14 C13 -5.6(7)
C12 C13 C14 N4 178.6(7)
N3 C13 C14 N4 -2.9(9)
C12 C13 C14 C15 -4.6(11)
N3 C13 C14 C15 173.9(6)
N4 C14 C15 C16 0.3(11)
C13 C14 C15 C16 -176.4(7)
C14 C15 C16 C17 0.0(12)
C15 C16 C17 C18 -0.3(12)
C14 N4 C18 C17 -0.1(10)
Ru1 N4 C18 C17 -177.6(5)
C16 C17 C18 N4 0.4(12)
C24 C19 C20 C21 0.1(10)
P1 C19 C20 C21 175.0(6)
C19 C20 C21 C22 0.6(12)
C20 C21 C22 C23 -0.6(13)
C21 C22 C23 C24 -0.1(14)
C20 C19 C24 C23 -0.8(11)
P1 C19 C24 C23 -175.7(6)
C22 C23 C24 C19 0.8(13)
C30 C25 C26 C27 0.4(10)
P1 C25 C26 C27 -179.4(5)
C25 C26 C27 C28 -0.1(11)
C26 C27 C28 C29 -0.4(11)
C27 C28 C29 C30 0.7(11)
C28 C29 C30 C25 -0.4(10)
C26 C25 C30 C29 -0.1(9)
P1 C25 C30 C29 179.7(5)
P1 C31 C32 C33 66.3(8)
C31 C32 C33 C34 -77.0(7)
C32 C33 C34 P2 99.5(6)
C40 C35 C36 C37 -0.6(11)
P2 C35 C36 C37 175.6(6)
C35 C36 C37 C38 -0.8(12)
C36 C37 C38 C39 1.5(13)
C37 C38 C39 C40 -0.8(12)
C36 C35 C40 C39 1.3(10)
P2 C35 C40 C39 -175.0(5)
C38 C39 C40 C35 -0.6(12)
C46 C41 C42 C43 0.8(9)
P2 C41 C42 C43 178.0(5)
C41 C42 C43 C44 -2.2(10)
C42 C43 C44 C45 2.1(11)
C43 C44 C45 C46 -0.5(11)
C42 C41 C46 C45 0.7(9)
P2 C41 C46 C45 -176.7(5)
C44 C45 C46 C41 -0.9(10)
N2 C1 N1 C8 3.9(9)
S1 C1 N1 C8 -175.1(4)
C3 C8 N1 C1 -7.6(9)
C7 C8 N1 C1 172.8(6)
N1 C1 N2 C2 6.3(8)
S1 C1 N2 C2 -174.5(4)
N1 C1 N2 Ru1 179.1(5)
S1 C1 N2 Ru1 -1.7(4)
O1 C2 N2 C1 167.7(5)
C3 C2 N2 C1 -12.0(7)
O1 C2 N2 Ru1 -1.4(9)
C3 C2 N2 Ru1 178.9(4)
C24 C19 P1 C25 -39.4(6)
C20 C19 P1 C25 145.9(5)
C24 C19 P1 C31 -143.5(6)
C20 C19 P1 C31 41.9(6)
C24 C19 P1 Ru1 89.6(6)
C20 C19 P1 Ru1 -85.0(5)
C26 C25 P1 C19 -47.8(6)
C30 C25 P1 C19 132.4(5)
C26 C25 P1 C31 54.3(6)
C30 C25 P1 C31 -125.5(5)
C26 C25 P1 Ru1 -170.3(5)
C30 C25 P1 Ru1 9.9(6)
C32 C31 P1 C19 157.6(5)
C32 C31 P1 C25 53.2(6)
C32 C31 P1 Ru1 -82.3(6)
C33 C34 P2 C35 68.6(6)
C33 C34 P2 C41 169.5(5)
C33 C34 P2 Ru1 -63.6(6)
C40 C35 P2 C34 -145.2(6)
C36 C35 P2 C34 38.7(6)
C40 C35 P2 C41 112.3(6)
C36 C35 P2 C41 -63.8(6)
C40 C35 P2 Ru1 -11.6(6)
C36 C35 P2 Ru1 172.3(5)
C46 C41 P2 C34 -156.8(5)
C42 C41 P2 C34 25.9(5)
C46 C41 P2 C35 -53.2(5)
C42 C41 P2 C35 129.5(5)
C46 C41 P2 Ru1 72.8(5)
C42 C41 P2 Ru1 -104.5(5)
N1 C1 S1 Ru1 -179.4(5)
N2 C1 S1 Ru1 1.5(4)
